data_7239464
loop_
_publ_author_name
'Jiao, Wei-Hua'
'Xu, Ting-Ting'
'Yu, Hao-Bing'
'Mu, Feng-Rong'
'Li, Jia'
'Li, Yu-Shan'
'Yang, Fan'
'Han, Bing-Nan'
'Lin, Hou-Wen'

_publ_section_title
;
 Dysidaminones A--M, cytotoxic and NF-\kB inhibitory sesquiterpene
 aminoquinones from the South China Sea sponge Dysidea fragilis
;
_journal_issue 18
_journal_name_full 'RSC Adv.'
_journal_page_first 9236
_journal_paper_doi 10.1039/C3RA47265E
_journal_volume 4
_journal_year 2014
_chemical_absolute_configuration ad
_chemical_formula_sum 'C26 H39 N O2'
_chemical_formula_weight 397.58
_space_group_IT_number 19
_space_group_name_Hall 'P 2ac 2ab'
_space_group_name_H-M_alt 'P 21 21 21'
_symmetry_cell_setting orthorhombic
_symmetry_space_group_name_H-M 'P 21 21 21'
_atom_sites_solution_hydrogens geom
_atom_sites_solution_primary direct
_atom_sites_solution_secondary difmap
_audit_creation_method SHELXL-97
_cell_angle_alpha 90.00
_cell_angle_beta 90.00
_cell_angle_gamma 90.00
_cell_formula_units_Z 4
_cell_length_a 11.9570(4)
_cell_length_b 12.5129(4)
_cell_length_c 15.4458(4)
_cell_measurement_reflns_used 9961
_cell_measurement_temperature 140(2)
_cell_measurement_theta_max 68.85
_cell_measurement_theta_min 3.70
_cell_volume 2310.95(12)
_computing_cell_refinement 'Bruker SAINT'
_computing_data_collection 'Bruker APEX2'
_computing_data_reduction 'Bruker SAINT'
_computing_molecular_graphics 'Bruker SHELXTL'
_computing_publication_material 'Bruker SHELXTL'
_computing_structure_refinement 'SHELXL-97 (Sheldrick, 2008)'
_computing_structure_solution 'SHELXS-97 (Sheldrick, 2008)'
_diffrn_ambient_temperature 140(2)
_diffrn_measured_fraction_theta_full 0.982
_diffrn_measured_fraction_theta_max 0.982
_diffrn_measurement_device_type 'Bruker APEX-II CCD'
_diffrn_measurement_method '\f and \w scans'
_diffrn_radiation_monochromator graphite
_diffrn_radiation_source 'fine-focus sealed tube'
_diffrn_radiation_type CuK\a
_diffrn_radiation_wavelength 1.54178
_diffrn_reflns_av_R_equivalents 0.0302
_diffrn_reflns_av_sigmaI/netI 0.0278
_diffrn_reflns_limit_h_max 14
_diffrn_reflns_limit_h_min -11
_diffrn_reflns_limit_k_max 14
_diffrn_reflns_limit_k_min -14
_diffrn_reflns_limit_l_max 18
_diffrn_reflns_limit_l_min -18
_diffrn_reflns_number 15390
_diffrn_reflns_theta_full 69.35
_diffrn_reflns_theta_max 69.35
_diffrn_reflns_theta_min 4.55
_exptl_absorpt_coefficient_mu 0.544
_exptl_absorpt_correction_T_max 0.9180
_exptl_absorpt_correction_T_min 0.8715
_exptl_absorpt_correction_type multi-scan
_exptl_absorpt_process_details sadabs
_exptl_crystal_colour red
_exptl_crystal_density_diffrn 1.143
_exptl_crystal_density_method 'not measured'
_exptl_crystal_description block
_exptl_crystal_F_000 872
_exptl_crystal_size_max 0.26
_exptl_crystal_size_mid 0.20
_exptl_crystal_size_min 0.16
_refine_diff_density_max 0.643
_refine_diff_density_min -0.313
_refine_diff_density_rms 0.046
_refine_ls_abs_structure_details 'Flack H D (1983), Acta Cryst. A39, 876-881'
_refine_ls_abs_structure_Flack 0.1(3)
_refine_ls_extinction_method none
_refine_ls_goodness_of_fit_ref 1.095
_refine_ls_hydrogen_treatment constr
_refine_ls_matrix_type full
_refine_ls_number_parameters 299
_refine_ls_number_reflns 4200
_refine_ls_number_restraints 105
_refine_ls_restrained_S_all 1.107
_refine_ls_R_factor_all 0.0546
_refine_ls_R_factor_gt 0.0540
_refine_ls_shift/su_max 0.072
_refine_ls_shift/su_mean 0.006
_refine_ls_structure_factor_coef Fsqd
_refine_ls_weighting_details 'calc w=1/[\s^2^(Fo^2^)+(0.1657P)^2^+0.0000P] where P=(Fo^2^+2Fc^2^)/3'
_refine_ls_weighting_scheme calc
_refine_ls_wR_factor_gt 0.1856
_refine_ls_wR_factor_ref 0.1877
_reflns_number_gt 4119
_reflns_number_total 4200
_reflns_threshold_expression >2sigma(I)
_cod_data_source_file c3ra47265e.txt
_cod_data_source_block cu_dm13188_0m
_cod_depositor_comments
;
The following automatic conversions were performed:

data item '_symmetry_cell_setting' value 'Orthorhombic' was changed
to 'orthorhombic' in accordance with the
/home/saulius/struct/COD-crude-data/automatic-downloads/DataCite-retrospective/RSC/depositions/lib/dictionaries/cif_core.dic
dictionary named 'cif_core.dic' version 2.4.2 last updated on
2011-04-26.

Automatic conversion script
Id: cif_fix_values 6909 2019-04-08 15:41:33Z antanas 
;
_cod_original_sg_symbol_H-M P2(1)2(1)2(1)
_cod_database_code 7239464

loop_
_symmetry_equiv_pos_as_xyz
'x, y, z'
'x+1/2, -y+1/2, -z'
'-x, y+1/2, -z+1/2'
'-x+1/2, -y, z+1/2'

loop_
_atom_site_label
_atom_site_type_symbol
_atom_site_fract_x
_atom_site_fract_y
_atom_site_fract_z
_atom_site_U_iso_or_equiv
_atom_site_adp_type
_atom_site_occupancy
_atom_site_symmetry_multiplicity
_atom_site_calc_flag
_atom_site_refinement_flags
_atom_site_disorder_assembly
_atom_site_disorder_group
N1 N 0.99090(15) 0.28357(15) 1.05337(12) 0.0419(4) Uani 1 1 d . A .
H1C H 1.0622 0.2732 1.0647 0.050 Uiso 1 1 calc R . .
O1 O 0.70120(13) 0.16738(15) 0.86623(11) 0.0511(4) Uani 1 1 d . . .
O2 O 1.11584(14) 0.12601(13) 0.98488(12) 0.0524(4) Uani 1 1 d . . .
C1 C 0.71237(16) 0.14980(19) 0.65829(14) 0.0435(5) Uani 1 1 d . . .
H1A H 0.6752 0.1150 0.6084 0.052 Uiso 1 1 calc R . .
H1B H 0.6766 0.1236 0.7120 0.052 Uiso 1 1 calc R . .
C2 C 0.69926(19) 0.2705(2) 0.65180(17) 0.0525(6) Uani 1 1 d . . .
H2A H 0.6221 0.2873 0.6329 0.063 Uiso 1 1 calc R . .
H2B H 0.7103 0.3023 0.7099 0.063 Uiso 1 1 calc R . .
C3 C 0.7798(2) 0.32014(18) 0.59010(15) 0.0494(5) Uani 1 1 d . . .
H3A H 0.7687 0.3932 0.5757 0.059 Uiso 1 1 calc R . .
C4 C 0.8656(2) 0.27051(17) 0.55388(13) 0.0450(5) Uani 1 1 d . . .
C5 C 0.88960(18) 0.15227(16) 0.56968(13) 0.0391(4) Uani 1 1 d . . .
C6 C 1.0166(2) 0.1311(2) 0.57415(17) 0.0513(5) Uani 1 1 d . . .
H6A H 1.0501 0.1443 0.5165 0.062 Uiso 1 1 calc R . .
H6B H 1.0511 0.1815 0.6157 0.062 Uiso 1 1 calc R . .
C7 C 1.0420(3) 0.0186(2) 0.60172(17) 0.0604(7) Uani 1 1 d . . .
H7A H 1.1241 0.0083 0.6025 0.072 Uiso 1 1 calc R . .
H7B H 1.0102 -0.0316 0.5587 0.072 Uiso 1 1 calc R . .
C8 C 0.9952(2) -0.00755(18) 0.69033(16) 0.0466(5) Uani 1 1 d . . .
H8A H 1.0286 0.0448 0.7318 0.056 Uiso 1 1 calc R . .
C9 C 0.86607(18) 0.00779(15) 0.69451(13) 0.0394(5) Uani 1 1 d . . .
C10 C 0.83708(15) 0.12142(14) 0.65889(12) 0.0329(4) Uani 1 1 d . . .
H10A H 0.8714 0.1721 0.7013 0.039 Uiso 1 1 calc R . .
C11 C 0.9431(3) 0.3293(2) 0.49272(17) 0.0635(7) Uani 1 1 d . . .
H11A H 0.9195 0.4041 0.4880 0.095 Uiso 1 1 calc R . .
H11B H 0.9404 0.2956 0.4355 0.095 Uiso 1 1 calc R . .
H11C H 1.0198 0.3262 0.5151 0.095 Uiso 1 1 calc R . .
C12 C 0.8410(3) 0.0921(2) 0.49024(15) 0.0598(7) Uani 1 1 d . . .
H12A H 0.7602 0.1046 0.4869 0.090 Uiso 1 1 calc R . .
H12B H 0.8553 0.0154 0.4964 0.090 Uiso 1 1 calc R . .
H12C H 0.8768 0.1184 0.4373 0.090 Uiso 1 1 calc R . .
C13 C 1.0341(3) -0.1199(2) 0.71923(19) 0.0653(7) Uani 1 1 d . . .
H13A H 1.1157 -0.1244 0.7152 0.098 Uiso 1 1 calc R . .
H13B H 1.0003 -0.1741 0.6816 0.098 Uiso 1 1 calc R . .
H13C H 1.0109 -0.1325 0.7792 0.098 Uiso 1 1 calc R . .
C14 C 0.8044(3) -0.08141(19) 0.64638(17) 0.0608(7) Uani 1 1 d . . .
H14A H 0.8263 -0.0807 0.5852 0.091 Uiso 1 1 calc R . .
H14B H 0.7236 -0.0701 0.6511 0.091 Uiso 1 1 calc R . .
H14C H 0.8240 -0.1506 0.6720 0.091 Uiso 1 1 calc R . .
C15 C 0.82554(18) -0.00102(15) 0.79104(14) 0.0413(5) Uani 1 1 d . . .
H15A H 0.7433 0.0080 0.7912 0.050 Uiso 1 1 calc R . .
H15B H 0.8411 -0.0748 0.8109 0.050 Uiso 1 1 calc R . .
C16 C 0.87288(17) 0.07422(14) 0.85772(12) 0.0344(4) Uani 1 1 d . . .
C17 C 0.79708(15) 0.16032(16) 0.89393(12) 0.0352(4) Uani 1 1 d . . .
C18 C 0.83740(15) 0.22930(15) 0.96104(12) 0.0351(4) Uani 1 1 d . . .
H18A H 0.7888 0.2822 0.9842 0.042 Uiso 1 1 calc R . .
C19 C 0.94378(15) 0.22121(14) 0.99270(12) 0.0328(4) Uani 1 1 d . . .
C20 C 1.01961(16) 0.13595(15) 0.95740(13) 0.0358(4) Uani 1 1 d . . .
C21 C 0.97589(17) 0.06514(15) 0.89065(13) 0.0367(4) Uani 1 1 d . . .
H21A H 1.0229 0.0098 0.8695 0.044 Uiso 1 1 calc R . .
C22 C 0.93389(19) 0.36668(17) 1.10182(15) 0.0440(5) Uani 1 1 d U . .
H22A H 0.8838 0.4039 1.0637 0.053 Uiso 1 1 d R A .
H22B H 0.9877 0.4173 1.1230 0.053 Uiso 1 1 d R . .
C23 C 0.8729(8) 0.3239(7) 1.1764(8) 0.0534(16) Uani 0.70 1 d PU A 1
H23A H 0.8113 0.2827 1.1482 0.064 Uiso 0.70 1 calc PR A 1
C24 C 0.8050(6) 0.4197(8) 1.2251(6) 0.0589(14) Uani 0.70 1 d PU A 1
H24A H 0.7479 0.3901 1.2648 0.071 Uiso 0.70 1 calc PR A 1
H24B H 0.7674 0.4665 1.1823 0.071 Uiso 0.70 1 calc PR A 1
C25 C 0.9031(7) 0.4883(6) 1.2807(4) 0.0627(15) Uani 0.70 1 d PU A 1
H25A H 0.8666 0.5420 1.3173 0.094 Uiso 0.70 1 calc PR A 1
H25B H 0.9536 0.5240 1.2399 0.094 Uiso 0.70 1 calc PR A 1
H25C H 0.9459 0.4389 1.3170 0.094 Uiso 0.70 1 calc PR A 1
C26 C 0.9205(3) 0.2472(3) 1.2323(2) 0.0534(8) Uani 0.70 1 d PU A 1
H26A H 0.9607 0.1936 1.1980 0.080 Uiso 0.70 1 calc PR A 1
H26B H 0.8611 0.2123 1.2656 0.080 Uiso 0.70 1 calc PR A 1
H26C H 0.9727 0.2825 1.2720 0.080 Uiso 0.70 1 calc PR A 1
C23' C 0.8521(16) 0.3274(19) 1.1735(16) 0.041(2) Uani 0.30 1 d PU A 2
H23B H 0.7806 0.3049 1.1469 0.049 Uiso 0.30 1 calc PR A 2
H23C H 0.8847 0.2649 1.2037 0.049 Uiso 0.30 1 calc PR A 2
C24' C 0.8318(15) 0.4123(18) 1.2352(14) 0.056(3) Uani 0.30 1 d PU A 2
H24C H 0.7700 0.4503 1.2043 0.068 Uiso 0.30 1 calc PR A 2
C25' C 0.8807(14) 0.4846(15) 1.2595(11) 0.058(4) Uani 0.30 1 d PU A 2
H25D H 0.9165 0.5206 1.2104 0.087 Uiso 0.30 1 calc PR A 2
H25E H 0.9380 0.4611 1.3006 0.087 Uiso 0.30 1 calc PR A 2
H25F H 0.8294 0.5343 1.2883 0.087 Uiso 0.30 1 calc PR A 2
C26' C 0.7639(10) 0.3507(13) 1.2993(7) 0.083(3) Uani 0.30 1 d PU A 2
H26D H 0.7318 0.3999 1.3420 0.125 Uiso 0.30 1 calc PR A 2
H26E H 0.8118 0.2987 1.3289 0.125 Uiso 0.30 1 calc PR A 2
H26F H 0.7035 0.3130 1.2692 0.125 Uiso 0.30 1 calc PRU A 2

loop_
_atom_site_aniso_label
_atom_site_aniso_U_11
_atom_site_aniso_U_22
_atom_site_aniso_U_33
_atom_site_aniso_U_23
_atom_site_aniso_U_13
_atom_site_aniso_U_12
N1 0.0436(8) 0.0466(9) 0.0354(9) -0.0091(8) -0.0051(7) 0.0049(7)
O1 0.0312(7) 0.0794(11) 0.0426(9) -0.0123(8) -0.0015(6) -0.0008(7)
O2 0.0418(8) 0.0560(8) 0.0592(10) -0.0171(8) -0.0138(7) 0.0099(7)
C1 0.0332(9) 0.0585(12) 0.0387(10) -0.0037(9) -0.0065(8) -0.0049(8)
C2 0.0418(10) 0.0644(14) 0.0513(13) -0.0051(11) -0.0068(9) 0.0121(10)
C3 0.0636(13) 0.0457(11) 0.0389(11) 0.0008(8) -0.0115(10) 0.0083(9)
C4 0.0652(13) 0.0413(10) 0.0286(9) -0.0026(8) -0.0025(9) 0.0012(9)
C5 0.0510(10) 0.0397(9) 0.0266(9) -0.0046(7) 0.0010(8) 0.0001(8)
C6 0.0535(12) 0.0637(13) 0.0368(11) 0.0031(10) 0.0146(9) 0.0061(10)
C7 0.0728(16) 0.0684(15) 0.0400(12) -0.0052(11) 0.0134(12) 0.0297(13)
C8 0.0578(12) 0.0463(11) 0.0359(11) -0.0018(9) 0.0014(9) 0.0166(9)
C9 0.0523(11) 0.0350(9) 0.0309(10) -0.0037(7) -0.0021(8) -0.0045(7)
C10 0.0360(9) 0.0341(8) 0.0286(9) -0.0059(7) -0.0046(7) -0.0057(7)
C11 0.097(2) 0.0519(13) 0.0418(12) 0.0042(10) 0.0123(14) -0.0020(13)
C12 0.0963(19) 0.0532(12) 0.0298(10) -0.0104(10) -0.0096(12) 0.0009(12)
C13 0.097(2) 0.0537(14) 0.0457(12) -0.0042(11) -0.0018(14) 0.0328(13)
C14 0.099(2) 0.0395(10) 0.0438(12) -0.0081(10) -0.0121(13) -0.0176(11)
C15 0.0516(11) 0.0381(9) 0.0342(10) -0.0043(7) -0.0048(8) -0.0107(8)
C16 0.0405(9) 0.0340(8) 0.0286(9) -0.0012(7) 0.0044(7) -0.0071(7)
C17 0.0332(8) 0.0450(10) 0.0273(8) 0.0019(8) 0.0052(7) -0.0054(7)
C18 0.0338(8) 0.0418(9) 0.0296(9) -0.0007(7) 0.0051(7) -0.0004(7)
C19 0.0365(9) 0.0346(8) 0.0272(8) 0.0001(7) 0.0022(7) -0.0017(7)
C20 0.0343(9) 0.0385(9) 0.0344(10) -0.0028(7) -0.0007(7) 0.0000(7)
C21 0.0442(9) 0.0350(9) 0.0307(9) -0.0064(7) -0.0011(8) 0.0012(7)
C22 0.0562(11) 0.0419(10) 0.0338(9) -0.0063(8) -0.0049(9) 0.0046(8)
C23 0.076(5) 0.042(2) 0.043(2) 0.0031(17) 0.004(3) -0.012(3)
C24 0.059(3) 0.066(2) 0.051(3) 0.004(2) 0.006(2) 0.006(2)
C25 0.092(4) 0.056(2) 0.040(3) 0.0031(19) 0.001(2) 0.013(3)
C26 0.0645(19) 0.0485(17) 0.0472(18) 0.0103(13) -0.0102(16) 0.0024(14)
C23' 0.038(4) 0.055(4) 0.031(4) 0.008(3) -0.008(3) 0.015(3)
C24' 0.063(6) 0.063(4) 0.044(4) -0.005(4) 0.001(4) 0.020(4)
C25' 0.059(5) 0.052(4) 0.063(6) 0.009(4) -0.009(4) 0.011(3)
C26' 0.064(5) 0.126(8) 0.059(5) -0.036(5) -0.002(4) -0.013(5)

loop_
_atom_type_symbol
_atom_type_description
_atom_type_scat_dispersion_real
_atom_type_scat_dispersion_imag
_atom_type_scat_source
C C 0.0181 0.0091 'International Tables Vol C Tables 4.2.6.8 and 6.1.1.4'
H H 0.0000 0.0000 'International Tables Vol C Tables 4.2.6.8 and 6.1.1.4'
N N 0.0311 0.0180 'International Tables Vol C Tables 4.2.6.8 and 6.1.1.4'
O O 0.0492 0.0322 'International Tables Vol C Tables 4.2.6.8 and 6.1.1.4'

loop_
_geom_angle_atom_site_label_1
_geom_angle_atom_site_label_2
_geom_angle_atom_site_label_3
_geom_angle
C19 N1 C22 125.38(17)
C19 N1 H1C 117.3
C22 N1 H1C 117.3
C2 C1 C10 109.30(17)
C2 C1 H1A 109.8
C10 C1 H1A 109.8
C2 C1 H1B 109.8
C10 C1 H1B 109.8
H1A C1 H1B 108.3
C3 C2 C1 112.9(2)
C3 C2 H2A 109.0
C1 C2 H2A 109.0
C3 C2 H2B 109.0
C1 C2 H2B 109.0
H2A C2 H2B 107.8
C4 C3 C2 125.1(2)
C4 C3 H3A 117.4
C2 C3 H3A 117.4
C3 C4 C11 120.7(2)
C3 C4 C5 122.2(2)
C11 C4 C5 117.1(2)
C4 C5 C6 111.04(19)
C4 C5 C12 105.84(18)
C6 C5 C12 108.7(2)
C4 C5 C10 107.74(16)
C6 C5 C10 108.26(17)
C12 C5 C10 115.27(18)
C7 C6 C5 111.9(2)
C7 C6 H6A 109.2
C5 C6 H6A 109.2
C7 C6 H6B 109.2
C5 C6 H6B 109.2
H6A C6 H6B 107.9
C6 C7 C8 112.59(19)
C6 C7 H7A 109.1
C8 C7 H7A 109.1
C6 C7 H7B 109.1
C8 C7 H7B 109.1
H7A C7 H7B 107.8
C7 C8 C13 110.24(19)
C7 C8 C9 112.2(2)
C13 C8 C9 113.5(2)
C7 C8 H8A 106.8
C13 C8 H8A 106.8
C9 C8 H8A 106.8
C14 C9 C8 111.6(2)
C14 C9 C10 112.68(18)
C8 C9 C10 108.50(16)
C14 C9 C15 105.14(17)
C8 C9 C15 109.66(18)
C10 C9 C15 109.22(16)
C1 C10 C9 115.37(16)
C1 C10 C5 109.16(16)
C9 C10 C5 116.48(15)
C1 C10 H10A 104.8
C9 C10 H10A 104.8
C5 C10 H10A 104.8
C4 C11 H11A 109.5
C4 C11 H11B 109.5
H11A C11 H11B 109.5
C4 C11 H11C 109.5
H11A C11 H11C 109.5
H11B C11 H11C 109.5
C5 C12 H12A 109.5
C5 C12 H12B 109.5
H12A C12 H12B 109.5
C5 C12 H12C 109.5
H12A C12 H12C 109.5
H12B C12 H12C 109.5
C8 C13 H13A 109.5
C8 C13 H13B 109.5
H13A C13 H13B 109.5
C8 C13 H13C 109.5
H13A C13 H13C 109.5
H13B C13 H13C 109.5
C9 C14 H14A 109.5
C9 C14 H14B 109.5
H14A C14 H14B 109.5
C9 C14 H14C 109.5
H14A C14 H14C 109.5
H14B C14 H14C 109.5
C16 C15 C9 119.28(16)
C16 C15 H15A 107.5
C9 C15 H15A 107.5
C16 C15 H15B 107.5
C9 C15 H15B 107.5
H15A C15 H15B 107.0
C21 C16 C15 123.59(17)
C21 C16 C17 118.09(16)
C15 C16 C17 118.18(17)
O1 C17 C18 121.56(18)
O1 C17 C16 118.78(18)
C18 C17 C16 119.63(17)
C19 C18 C17 121.84(17)
C19 C18 H18A 119.1
C17 C18 H18A 119.1
N1 C19 C18 126.66(17)
N1 C19 C20 114.36(17)
C18 C19 C20 118.98(17)
O2 C20 C21 121.15(17)
O2 C20 C19 120.67(18)
C21 C20 C19 118.18(16)
C16 C21 C20 123.24(17)
C16 C21 H21A 118.4
C20 C21 H21A 118.4
N1 C22 C23 112.2(4)
N1 C22 C23' 115.8(9)
C23 C22 C23' 9.1(9)
N1 C22 H22A 108.9
C23 C22 H22A 110.4
C23' C22 H22A 101.4
N1 C22 H22B 109.5
C23 C22 H22B 107.8
C23' C22 H22B 112.7
H22A C22 H22B 107.9
C26 C23 C22 122.0(7)
C26 C23 C24 114.8(9)
C22 C23 C24 110.0(7)
C26 C23 H23A 102.3
C22 C23 H23A 102.3
C24 C23 H23A 102.3
C23 C24 C25 105.2(6)
C23 C24 H24A 110.7
C25 C24 H24A 110.7
C23 C24 H24B 110.7
C25 C24 H24B 110.7
H24A C24 H24B 108.8
C24 C25 H25A 109.5
C24 C25 H25B 109.4
H25A C25 H25B 109.5
C24 C25 H25C 109.5
H25A C25 H25C 109.5
H25B C25 H25C 109.5
C23 C26 H26A 109.5
C23 C26 H26B 109.5
H26A C26 H26B 109.5
C23 C26 H26C 109.5
H26A C26 H26C 109.5
H26B C26 H26C 109.5
C24' C23' C22 109.9(19)
C24' C23' H23B 109.6
C22 C23' H23B 109.7
C24' C23' H23C 109.6
C22 C23' H23C 109.7
H23B C23' H23C 108.2
C25' C24' C23' 136(2)
C25' C24' C26' 118.0(19)
C23' C24' C26' 98.5(19)
C25' C24' H24C 99.1
C23' C24' H24C 99.2
C26' C24' H24C 99.2
C24' C25' H25D 109.6
C24' C25' H25E 109.4
H25D C25' H25E 109.5
C24' C25' H25F 109.4
H25D C25' H25F 109.5
H25E C25' H25F 109.5
C24' C26' H26D 109.5
C24' C26' H26E 109.5
H26D C26' H26E 109.5
C24' C26' H26F 109.5
H26D C26' H26F 109.5
H26E C26' H26F 109.5

loop_
_geom_bond_atom_site_label_1
_geom_bond_atom_site_label_2
_geom_bond_distance
N1 C19 1.343(3)
N1 C22 1.451(3)
N1 H1C 0.8800
O1 C17 1.227(3)
O2 C20 1.233(3)
C1 C2 1.522(3)
C1 C10 1.533(3)
C1 H1A 0.9900
C1 H1B 0.9900
C2 C3 1.491(4)
C2 H2A 0.9900
C2 H2B 0.9900
C3 C4 1.323(4)
C3 H3A 0.9500
C4 C11 1.514(3)
C4 C5 1.527(3)
C5 C6 1.543(3)
C5 C12 1.552(3)
C5 C10 1.563(3)
C6 C7 1.501(4)
C6 H6A 0.9900
C6 H6B 0.9900
C7 C8 1.515(3)
C7 H7A 0.9900
C7 H7B 0.9900
C8 C13 1.547(3)
C8 C9 1.557(3)
C8 H8A 1.0000
C9 C14 1.530(3)
C9 C10 1.563(3)
C9 C15 1.572(3)
C10 H10A 1.0000
C11 H11A 0.9800
C11 H11B 0.9800
C11 H11C 0.9800
C12 H12A 0.9800
C12 H12B 0.9800
C12 H12C 0.9800
C13 H13A 0.9800
C13 H13B 0.9800
C13 H13C 0.9800
C14 H14A 0.9800
C14 H14B 0.9800
C14 H14C 0.9800
C15 C16 1.506(2)
C15 H15A 0.9900
C15 H15B 0.9900
C16 C21 1.338(3)
C16 C17 1.515(3)
C17 C18 1.432(3)
C18 C19 1.366(3)
C18 H18A 0.9500
C19 C20 1.502(3)
C20 C21 1.456(3)
C21 H21A 0.9500
C22 C23 1.464(11)
C22 C23' 1.56(3)
C22 H22A 0.9600
C22 H22B 0.9600
C23 C26 1.410(10)
C23 C24 1.632(16)
C23 H23A 1.0000
C24 C25 1.688(12)
C24 H24A 0.9900
C24 H24B 0.9900
C25 H25A 0.9800
C25 H25B 0.9800
C25 H25C 0.9800
C26 H26A 0.9800
C26 H26B 0.9800
C26 H26C 0.9800
C23' C24' 1.45(4)
C23' H23B 0.9900
C23' H23C 0.9900
C24' C25' 1.14(3)
C24' C26' 1.50(3)
C24' H24C 1.0000
C25' H25D 0.9800
C25' H25E 0.9800
C25' H25F 0.9800
C26' H26D 0.9800
C26' H26E 0.9800
C26' H26F 0.9800

loop_
_geom_torsion_atom_site_label_1
_geom_torsion_atom_site_label_2
_geom_torsion_atom_site_label_3
_geom_torsion_atom_site_label_4
_geom_torsion
C10 C1 C2 C3 40.9(3)
C1 C2 C3 C4 -9.9(3)
C2 C3 C4 C11 -179.3(2)
C2 C3 C4 C5 2.1(4)
C3 C4 C5 C6 -143.3(2)
C11 C4 C5 C6 38.0(3)
C3 C4 C5 C12 98.9(3)
C11 C4 C5 C12 -79.7(3)
C3 C4 C5 C10 -24.9(3)
C11 C4 C5 C10 156.4(2)
C4 C5 C6 C7 172.13(18)
C12 C5 C6 C7 -71.8(3)
C10 C5 C6 C7 54.0(2)
C5 C6 C7 C8 -59.9(3)
C6 C7 C8 C13 -174.2(2)
C6 C7 C8 C9 58.3(3)
C7 C8 C9 C14 73.7(2)
C13 C8 C9 C14 -52.1(3)
C7 C8 C9 C10 -51.0(2)
C13 C8 C9 C10 -176.79(17)
C7 C8 C9 C15 -170.25(19)
C13 C8 C9 C15 64.0(2)
C2 C1 C10 C9 161.14(17)
C2 C1 C10 C5 -65.5(2)
C14 C9 C10 C1 55.9(2)
C8 C9 C10 C1 179.92(17)
C15 C9 C10 C1 -60.6(2)
C14 C9 C10 C5 -74.1(2)
C8 C9 C10 C5 50.0(2)
C15 C9 C10 C5 169.47(15)
C4 C5 C10 C1 55.6(2)
C6 C5 C10 C1 175.75(17)
C12 C5 C10 C1 -62.3(2)
C4 C5 C10 C9 -171.58(17)
C6 C5 C10 C9 -51.4(2)
C12 C5 C10 C9 70.5(2)
C14 C9 C15 C16 178.3(2)
C8 C9 C15 C16 58.3(2)
C10 C9 C15 C16 -60.5(2)
C9 C15 C16 C21 -75.0(3)
C9 C15 C16 C17 109.3(2)
C21 C16 C17 O1 -177.73(18)
C15 C16 C17 O1 -1.8(3)
C21 C16 C17 C18 0.5(3)
C15 C16 C17 C18 176.41(17)
O1 C17 C18 C19 179.40(19)
C16 C17 C18 C19 1.2(3)
C22 N1 C19 C18 5.2(3)
C22 N1 C19 C20 -175.58(18)
C17 C18 C19 N1 177.85(18)
C17 C18 C19 C20 -1.4(3)
N1 C19 C20 O2 1.1(3)
C18 C19 C20 O2 -179.57(19)
N1 C19 C20 C21 -179.42(17)
C18 C19 C20 C21 -0.1(3)
C15 C16 C21 C20 -177.71(18)
C17 C16 C21 C20 -2.0(3)
O2 C20 C21 C16 -178.7(2)
C19 C20 C21 C16 1.9(3)
C19 N1 C22 C23 83.1(5)
C19 N1 C22 C23' 74.0(8)
N1 C22 C23 C26 44.4(9)
C23' C22 C23 C26 160(9)
N1 C22 C23 C24 -176.8(5)
C23' C22 C23 C24 -62(8)
C26 C23 C24 C25 66.1(9)
C22 C23 C24 C25 -75.9(8)
N1 C22 C23' C24' 160.1(10)
C23 C22 C23' C24' 92(9)
C22 C23' C24' C25' -28(3)
C22 C23' C24' C26' -174.1(10)
